data_2242856
loop_
_publ_author_name
'Hni, Brahim'
'Sebbar, Nada Kheira'
'H\"okelek, Tuncer'
'Ouzidan, Younes'
'Moussaif, Ahmed'
'Mague, Joel T.'
'Essassi, El Mokhtar'

_publ_section_title
;
 Crystal structure, Hirshfeld surface analysis and DFT study of
 (2<i>Z</i>)-2-(4-fluorobenzylidene)-4-(prop-2-yn-1-yl)-3,4-dihydro-2<i>H</i>-1,4-benzothiazin-3-one
;
_journal_coeditor_code LH5893
_journal_issue 3
_journal_name_full 'Acta Crystallographica Section E'
_journal_page_first 372
_journal_page_last 377
_journal_paper_doi 10.1107/S2056989019002354
_journal_volume 75
_journal_year 2019
_chemical_formula_iupac 'C18 H12 F N O S'
_chemical_formula_moiety 'C18 H12 F N O S'
_chemical_formula_sum 'C18 H12 F N O S'
_chemical_formula_weight 309.35
_chemical_name_systematic
(2<i>Z</i>)-2-(4-Fluorobenzylidene)-4-(prop-2-yn-1-yl)-3,4-dihydro-2<i>H</i>-1,4-benzothiazin-3-one
_space_group_crystal_system triclinic
_space_group_IT_number 2
_space_group_name_Hall '-P 1'
_space_group_name_H-M_alt 'P -1'
_symmetry_space_group_name_Hall '-P 1'
_symmetry_space_group_name_H-M 'P -1'
_atom_sites_solution_hydrogens difmap
_atom_sites_solution_primary direct
_atom_sites_solution_secondary difmap
_audit_creation_method SHELXL-2018/1
_cell_angle_alpha 117.809(2)
_cell_angle_beta 93.155(2)
_cell_angle_gamma 94.416(2)
_cell_formula_units_Z 2
_cell_length_a 4.0602(2)
_cell_length_b 13.8983(5)
_cell_length_c 14.2620(5)
_cell_measurement_reflns_used 4191
_cell_measurement_temperature 150(2)
_cell_measurement_theta_max 72.249
_cell_measurement_theta_min 3.620
_cell_volume 705.96(5)
_computing_cell_refinement
;
<i>SAINT</i> (Bruker, 2016)
;
_computing_data_collection
;
<i>APEX3</i> (Bruker, 2016)
;
_computing_data_reduction
;
<i>SAINT</i>  (Bruker, 2016)
;
_computing_molecular_graphics
;
<i>DIAMOND</i> (Brandenburg & Putz, 2012)
;
_computing_publication_material
;
<i>SHELXTL</i> (Sheldrick, 2008)
;
_computing_structure_refinement
;
<i>SHELXL2018</i> (Sheldrick, 2015<i>b</i>)
;
_computing_structure_solution
;
<i>SHELXT</i> (Sheldrick, 2015<i>a</i>)
;
_diffrn_ambient_temperature 150(2)
_diffrn_detector_area_resol_mean 10.4167
_diffrn_measured_fraction_theta_full 0.953
_diffrn_measured_fraction_theta_max 0.939
_diffrn_measurement_device_type 'Bruker D8 VENTURE PHOTON 100 CMOS'
_diffrn_measurement_method '\w scans'
_diffrn_radiation_monochromator mirror
_diffrn_radiation_type CuK\a
_diffrn_radiation_wavelength 1.54178
_diffrn_reflns_av_R_equivalents 0.0264
_diffrn_reflns_av_unetI/netI 0.0359
_diffrn_reflns_limit_h_max 4
_diffrn_reflns_limit_h_min -4
_diffrn_reflns_limit_k_max 15
_diffrn_reflns_limit_k_min -17
_diffrn_reflns_limit_l_max 17
_diffrn_reflns_limit_l_min -15
_diffrn_reflns_number 5323
_diffrn_reflns_theta_full 69.000
_diffrn_reflns_theta_max 72.242
_diffrn_reflns_theta_min 3.620
_diffrn_source 'INCOATEC I\mS micro-focus source'
_exptl_absorpt_coefficient_mu 2.145
_exptl_absorpt_correction_T_max 0.97
_exptl_absorpt_correction_T_min 0.69
_exptl_absorpt_correction_type numerical
_exptl_absorpt_process_details
;
(<i>SADABS</i>; Krause <i>et al.</i>, 2015)
;
_exptl_crystal_colour 'light yellow'
_exptl_crystal_density_diffrn 1.455
_exptl_crystal_density_method 'not measured'
_exptl_crystal_description plate
_exptl_crystal_F_000 320
_exptl_crystal_size_max 0.454
_exptl_crystal_size_mid 0.214
_exptl_crystal_size_min 0.014
_refine_diff_density_max 0.229
_refine_diff_density_min -0.310
_refine_ls_extinction_method none
_refine_ls_goodness_of_fit_ref 1.044
_refine_ls_hydrogen_treatment refall
_refine_ls_matrix_type full
_refine_ls_number_parameters 247
_refine_ls_number_reflns 2595
_refine_ls_number_restraints 0
_refine_ls_restrained_S_all 1.044
_refine_ls_R_factor_all 0.0426
_refine_ls_R_factor_gt 0.0360
_refine_ls_shift/su_max 0.000
_refine_ls_shift/su_mean 0.000
_refine_ls_structure_factor_coef Fsqd
_refine_ls_weighting_details 'w=1/[\s^2^(Fo^2^)+(0.0470P)^2^+0.2564P] where P=(Fo^2^+2Fc^2^)/3'
_refine_ls_weighting_scheme calc
_refine_ls_wR_factor_gt 0.0876
_refine_ls_wR_factor_ref 0.0922
_reflns_number_gt 2256
_reflns_number_total 2595
_reflns_threshold_expression 'I > 2\s(I)'
_cod_data_source_file lh5893sup1.cif
_cod_data_source_block I
_cod_database_code 2242856
_shelx_space_group_comment
;
The symmetry employed for this shelxl refinement is uniquely defined
by the following loop, which should always be used as a source of
symmetry information in preference to the above space-group names.
They are only intended as comments.
;
_shelx_estimated_absorpt_t_min 0.443
_shelx_estimated_absorpt_t_max 0.971

loop_
_space_group_symop_operation_xyz
'x, y, z'
'-x, -y, -z'

loop_
_atom_site_type_symbol
_atom_site_label
_atom_site_fract_x
_atom_site_fract_y
_atom_site_fract_z
_atom_site_U_iso_or_equiv
_atom_site_adp_type
_atom_site_calc_flag
_atom_site_occupancy
S S1 0.36900(11) 0.48920(3) 0.16432(3) 0.02650(14) Uani d 1
F F1 -0.4439(4) 0.02242(10) 0.11539(11) 0.0500(4) Uani d 1
O O1 0.6330(3) 0.62345(10) 0.47251(9) 0.0274(3) Uani d 1
N N1 0.7395(3) 0.69008(11) 0.35897(11) 0.0196(3) Uani d 1
C C1 0.4638(4) 0.62082(14) 0.17880(13) 0.0216(3) Uani d 1
C C2 0.3701(5) 0.63770(16) 0.09280(14) 0.0280(4) Uani d 1
H H2 0.244(6) 0.5760(19) 0.0305(18) 0.040(6) Uiso d 1
C C3 0.4589(5) 0.73747(16) 0.09560(15) 0.0302(4) Uani d 1
H H3 0.400(5) 0.7482(18) 0.0363(18) 0.035(6) Uiso d 1
C C4 0.6386(5) 0.82155(16) 0.18618(16) 0.0309(4) Uani d 1
H H4 0.717(5) 0.8918(19) 0.1894(17) 0.037(6) Uiso d 1
C C5 0.7262(4) 0.80684(15) 0.27349(14) 0.0253(4) Uani d 1
H H5 0.838(6) 0.8665(19) 0.3380(18) 0.034(6) Uiso d 1
C C6 0.6440(4) 0.70567(14) 0.27073(13) 0.0200(3) Uani d 1
C C7 0.5847(4) 0.61287(13) 0.38287(13) 0.0201(3) Uani d 1
C C8 0.3693(4) 0.51633(13) 0.29720(13) 0.0200(3) Uani d 1
C C9 0.9780(4) 0.77412(14) 0.44531(14) 0.0226(4) Uani d 1
H H9A 1.078(5) 0.7384(17) 0.4841(16) 0.027(5) Uiso d 1
H H9B 1.157(5) 0.7991(17) 0.4139(16) 0.029(5) Uiso d 1
C C10 0.8244(4) 0.86876(14) 0.52130(13) 0.0232(4) Uani d 1
C C11 0.7008(5) 0.94494(16) 0.58223(16) 0.0323(4) Uani d 1
H H11 0.598(7) 1.005(2) 0.627(2) 0.058(8) Uiso d 1
C C12 0.2140(4) 0.44701(14) 0.32673(13) 0.0221(4) Uani d 1
H H12 0.239(5) 0.4694(17) 0.4023(17) 0.027(5) Uiso d 1
C C13 0.0273(4) 0.33862(14) 0.26424(13) 0.0224(4) Uani d 1
C C14 0.0509(5) 0.26864(15) 0.15586(14) 0.0273(4) Uani d 1
H H14 0.190(5) 0.2934(18) 0.1155(17) 0.033(6) Uiso d 1
C C15 -0.1081(5) 0.16234(16) 0.10546(16) 0.0317(4) Uani d 1
H H15 -0.091(6) 0.1127(19) 0.0299(19) 0.041(6) Uiso d 1
C C16 -0.2926(5) 0.12750(16) 0.16410(17) 0.0337(4) Uani d 1
C C17 -0.3307(5) 0.19315(17) 0.26970(16) 0.0334(4) Uani d 1
H H17 -0.461(6) 0.166(2) 0.3075(19) 0.046(7) Uiso d 1
C C18 -0.1680(4) 0.29876(15) 0.31937(15) 0.0258(4) Uani d 1
H H18 -0.184(5) 0.3440(17) 0.3957(18) 0.029(5) Uiso d 1

loop_
_atom_site_aniso_label
_atom_site_aniso_U_11
_atom_site_aniso_U_22
_atom_site_aniso_U_33
_atom_site_aniso_U_12
_atom_site_aniso_U_13
_atom_site_aniso_U_23
S1 0.0385(3) 0.0213(2) 0.0162(2) -0.00484(17) 0.00200(16) 0.00729(18)
F1 0.0686(9) 0.0280(6) 0.0495(8) -0.0221(6) -0.0186(6) 0.0217(6)
O1 0.0346(7) 0.0275(7) 0.0186(6) -0.0014(5) -0.0013(5) 0.0108(5)
N1 0.0214(7) 0.0177(7) 0.0176(7) 0.0015(5) 0.0016(5) 0.0067(6)
C1 0.0221(8) 0.0235(9) 0.0208(8) 0.0027(6) 0.0047(6) 0.0114(7)
C2 0.0297(10) 0.0330(10) 0.0214(9) 0.0033(7) 0.0040(7) 0.0129(8)
C3 0.0378(11) 0.0351(11) 0.0255(9) 0.0094(8) 0.0076(7) 0.0197(9)
C4 0.0426(11) 0.0257(10) 0.0311(10) 0.0083(8) 0.0130(8) 0.0173(9)
C5 0.0291(9) 0.0214(9) 0.0247(9) 0.0035(7) 0.0070(7) 0.0097(8)
C6 0.0190(8) 0.0212(8) 0.0195(8) 0.0044(6) 0.0055(6) 0.0087(7)
C7 0.0214(8) 0.0202(8) 0.0182(8) 0.0054(6) 0.0032(6) 0.0080(7)
C8 0.0220(8) 0.0178(8) 0.0188(8) 0.0030(6) 0.0025(6) 0.0073(7)
C9 0.0198(8) 0.0208(8) 0.0229(8) -0.0001(6) -0.0004(6) 0.0075(7)
C10 0.0225(8) 0.0215(9) 0.0227(8) -0.0046(6) -0.0010(6) 0.0095(7)
C11 0.0336(11) 0.0231(10) 0.0321(10) -0.0004(8) 0.0083(8) 0.0064(9)
C12 0.0259(9) 0.0224(9) 0.0182(8) 0.0044(6) 0.0044(6) 0.0092(7)
C13 0.0229(8) 0.0214(9) 0.0248(9) 0.0011(6) -0.0006(6) 0.0131(7)
C14 0.0338(10) 0.0230(9) 0.0248(9) 0.0007(7) 0.0035(7) 0.0115(8)
C15 0.0413(11) 0.0219(9) 0.0271(10) -0.0005(8) -0.0038(8) 0.0088(8)
C16 0.0401(11) 0.0216(9) 0.0393(11) -0.0087(8) -0.0132(8) 0.0178(8)
C17 0.0338(10) 0.0346(11) 0.0381(11) -0.0079(8) -0.0064(8) 0.0253(10)
C18 0.0273(9) 0.0293(10) 0.0252(9) 0.0007(7) -0.0013(7) 0.0173(8)

loop_
_atom_type_symbol
_atom_type_description
_atom_type_scat_dispersion_real
_atom_type_scat_dispersion_imag
_atom_type_scat_source
C C 0.0181 0.0091 'International Tables Vol C Tables 4.2.6.8 and 6.1.1.4'
H H 0.0000 0.0000 'International Tables Vol C Tables 4.2.6.8 and 6.1.1.4'
F F 0.0727 0.0534 'International Tables Vol C Tables 4.2.6.8 and 6.1.1.4'
N N 0.0311 0.0180 'International Tables Vol C Tables 4.2.6.8 and 6.1.1.4'
O O 0.0492 0.0322 'International Tables Vol C Tables 4.2.6.8 and 6.1.1.4'
S S 0.3331 0.5567 'International Tables Vol C Tables 4.2.6.8 and 6.1.1.4'

loop_
_geom_angle_atom_site_label_1
_geom_angle_atom_site_label_2
_geom_angle_atom_site_label_3
_geom_angle
C8 S1 C1 101.73(8)
C7 N1 C6 125.59(14)
C7 N1 C9 114.59(13)
C6 N1 C9 118.68(14)
C2 C1 C6 120.19(16)
C2 C1 S1 117.64(14)
C6 C1 S1 122.07(13)
C3 C2 C1 120.78(17)
C3 C2 H2 122.1(14)
C1 C2 H2 117.1(14)
C4 C3 C2 119.25(17)
C4 C3 H3 120.1(14)
C2 C3 H3 120.7(14)
C5 C4 C3 120.61(17)
C5 C4 H4 117.9(13)
C3 C4 H4 121.4(13)
C4 C5 C6 120.64(17)
C4 C5 H5 120.7(14)
C6 C5 H5 118.6(14)
C1 C6 C5 118.49(16)
C1 C6 N1 120.91(15)
C5 C6 N1 120.60(15)
O1 C7 N1 119.59(15)
O1 C7 C8 121.15(15)
N1 C7 C8 119.23(14)
C12 C8 C7 116.29(15)
C12 C8 S1 123.30(13)
C7 C8 S1 119.93(12)
C10 C9 N1 113.47(14)
C10 C9 H9A 108.6(12)
N1 C9 H9A 106.8(12)
C10 C9 H9B 109.9(12)
N1 C9 H9B 109.3(12)
H9A C9 H9B 108.7(17)
C11 C10 C9 179.8(2)
C10 C11 H11 177.1(17)
C8 C12 C13 131.55(16)
C8 C12 H12 115.9(12)
C13 C12 H12 112.4(12)
C18 C13 C14 117.96(16)
C18 C13 C12 116.92(16)
C14 C13 C12 124.90(16)
C15 C14 C13 121.06(17)
C15 C14 H14 118.9(13)
C13 C14 H14 119.9(13)
C16 C15 C14 118.26(18)
C16 C15 H15 120.2(14)
C14 C15 H15 121.5(14)
F1 C16 C15 118.42(19)
F1 C16 C17 118.38(18)
C15 C16 C17 123.20(18)
C16 C17 C18 117.97(18)
C16 C17 H17 120.7(15)
C18 C17 H17 121.4(15)
C17 C18 C13 121.53(18)
C17 C18 H18 117.9(12)
C13 C18 H18 120.5(12)

loop_
_geom_bond_atom_site_label_1
_geom_bond_atom_site_label_2
_geom_bond_distance
S1 C8 1.7511(17)
S1 C1 1.7515(17)
F1 C16 1.364(2)
O1 C7 1.219(2)
N1 C7 1.387(2)
N1 C6 1.412(2)
N1 C9 1.473(2)
C1 C2 1.391(2)
C1 C6 1.401(2)
C2 C3 1.387(3)
C2 H2 0.98(2)
C3 C4 1.387(3)
C3 H3 0.95(2)
C4 C5 1.385(3)
C4 H4 0.98(2)
C5 C6 1.402(2)
C5 H5 0.96(2)
C7 C8 1.493(2)
C8 C12 1.348(2)
C9 C10 1.471(2)
C9 H9A 0.99(2)
C9 H9B 0.99(2)
C10 C11 1.183(3)
C11 H11 0.93(3)
C12 C13 1.461(2)
C12 H12 0.97(2)
C13 C18 1.400(2)
C13 C14 1.404(2)
C14 C15 1.388(3)
C14 H14 0.98(2)
C15 C16 1.373(3)
C15 H15 0.98(2)
C16 C17 1.375(3)
C17 C18 1.386(3)
C17 H17 0.95(2)
C18 H18 0.98(2)

loop_
_geom_contact_atom_site_label_1
_geom_contact_atom_site_label_2
_geom_contact_distance
_geom_contact_site_symmetry_2
_geom_contact_publ_flag
S1 N1 3.0702(15) . yes
S1 C14 3.179(2) . yes
S1 C2 3.5158(19) 2_665 yes
S1 H14 2.51(3) . yes
S1 H2 3.06(2) 2_665 yes
F1 F1 3.051(2) 2_455 yes
F1 C15 3.306(3) 2_455 yes
F1 H4 2.59(3) 1_445 yes
F1 H15 2.60(2) 2_455 yes
O1 C10 3.167(3) . yes
O1 C18 3.388(2) 2_566 yes
O1 C18 3.261(2) 2_666 yes
O1 H12 2.33(2) . yes
O1 H9A 2.83(2) 1_455 yes
O1 H9A 2.26(2) . yes
O1 H12 2.70(2) 2_666 yes
O1 H18 2.60(2) 2_566 yes
O1 H18 2.71(2) 2_666 yes
N1 H9B 2.85(2) 1_455 yes
C5 C10 3.216(2) . yes
C7 C12 3.448(3) 1_655 yes
C7 C9 3.334(3) 1_455 yes
C9 C10 3.504(2) 1_655 yes
C9 C11 3.469(3) 1_655 yes
C10 C11 3.572(3) 1_655 yes
C12 C18 3.343(3) 1_655 yes
C13 C18 3.464(2) 1_655 yes
C13 C17 3.439(3) 1_655 yes
C14 C17 3.404(3) 1_655 yes
C14 C16 3.457(3) 1_655 yes
C15 C16 3.495(3) 1_655 yes
C4 H11 2.91(3) 2_676 yes
C5 H9B 2.63(2) . yes
C5 H11 2.80(3) 2_676 yes
C6 H9B 2.85(2) 1_455 yes
C7 H9A 2.81(2) 1_455 yes
C8 H14 2.97(2) . yes
C9 H5 2.48(3) . yes
C10 H5 2.60(2) . yes
C10 H9B 2.90(2) 1_455 yes
C11 H5 2.81(3) 2_776 yes
C11 H9B 2.99(2) 1_455 yes
C11 H17 2.82(3) 2_566 yes
H2 H2 2.57(4) 2_565 yes
H5 H9B 2.17(3) . yes
H5 H11 2.52(4) 2_676 yes
H9A H18 2.50(3) 2_666 yes
H12 H18 2.32(3) . yes

loop_
_geom_hbond_atom_site_label_D
_geom_hbond_atom_site_label_H
_geom_hbond_atom_site_label_A
_geom_hbond_site_symmetry_A
_geom_hbond_distance_DH
_geom_hbond_distance_HA
_geom_hbond_distance_DA
_geom_hbond_angle_DHA
_geom_hbond_publ_flag
C15 H15 F1 2_455 0.98(2) 2.60(2) 3.306(2) 128.5(17) yes

loop_
_geom_torsion_atom_site_label_1
_geom_torsion_atom_site_label_2
_geom_torsion_atom_site_label_3
_geom_torsion_atom_site_label_4
_geom_torsion
C8 S1 C1 C2 -157.17(14)
C8 S1 C1 C6 26.38(15)
C6 C1 C2 C3 1.4(3)
S1 C1 C2 C3 -175.12(14)
C1 C2 C3 C4 -1.1(3)
C2 C3 C4 C5 -0.6(3)
C3 C4 C5 C6 2.0(3)
C2 C1 C6 C5 0.0(2)
S1 C1 C6 C5 176.34(13)
C2 C1 C6 N1 179.64(15)
S1 C1 C6 N1 -4.0(2)
C4 C5 C6 C1 -1.7(3)
C4 C5 C6 N1 178.67(16)
C7 N1 C6 C1 -23.7(2)
C9 N1 C6 C1 169.12(14)
C7 N1 C6 C5 155.92(16)
C9 N1 C6 C5 -11.2(2)
C6 N1 C7 O1 -162.11(15)
C9 N1 C7 O1 5.5(2)
C6 N1 C7 C8 19.7(2)
C9 N1 C7 C8 -172.72(14)
O1 C7 C8 C12 4.8(2)
N1 C7 C8 C12 -177.04(15)
O1 C7 C8 S1 -167.49(13)
N1 C7 C8 S1 10.7(2)
C1 S1 C8 C12 159.13(15)
C1 S1 C8 C7 -29.17(15)
C7 N1 C9 C10 -87.21(18)
C6 N1 C9 C10 81.32(18)
C7 C8 C12 C13 -169.96(16)
S1 C8 C12 C13 2.0(3)
C8 C12 C13 C18 -165.58(18)
C8 C12 C13 C14 19.9(3)
C18 C13 C14 C15 -1.5(3)
C12 C13 C14 C15 172.96(17)
C13 C14 C15 C16 0.7(3)
C14 C15 C16 F1 -178.73(17)
C14 C15 C16 C17 0.8(3)
F1 C16 C17 C18 178.11(17)
C15 C16 C17 C18 -1.5(3)
C16 C17 C18 C13 0.6(3)
C14 C13 C18 C17 0.8(3)
C12 C13 C18 C17 -174.05(16)

_cod_database_fobs_code 2242856
